data_4314737
loop_
_publ_author_name
'Xia Zhu'
'Jun-Wei Zhao'
'Bao-Long Li'
'You Song'
'Yu-Mei Zhang'
'Yong Zhang'

_publ_section_title
;
 A Two-Dimensional Metal-Organic Framework Based on a Ferromagnetic
 Pentanuclear Copper(II)
;
_journal_name_full 'Inorganic Chemistry'
_journal_page_first 1266
_journal_page_last 1270
_journal_paper_doi 10.1021/ic902404b
_journal_volume 49
_journal_year 2010
_chemical_formula_moiety 'C40 H28 Cu5 N4 O18, 2(H2 O)'
_chemical_formula_sum 'C40 H32 Cu5 N4 O20'
_chemical_formula_weight 1206.40
_chemical_name_systematic
; 
 ? 
;
_space_group_IT_number 2
_symmetry_cell_setting triclinic
_symmetry_space_group_name_Hall '-P 1'
_symmetry_space_group_name_H-M 'P -1'
_atom_sites_solution_hydrogens geom
_atom_sites_solution_primary direct
_atom_sites_solution_secondary difmap
_audit_creation_method SHELXL-97
_cell_angle_alpha 70.556(7)
_cell_angle_beta 83.187(9)
_cell_angle_gamma 73.963(7)
_cell_formula_units_Z 1
_cell_length_a 7.7903(10)
_cell_length_b 10.9783(11)
_cell_length_c 13.1952(15)
_cell_measurement_reflns_used 4026
_cell_measurement_temperature 173(2)
_cell_measurement_theta_max 25.3491
_cell_measurement_theta_min 3.0132
_cell_volume 1022.3(2)
_computing_cell_refinement 'CrystalClear (Rigaku Corp., 2000)'
_computing_data_collection 'CrystalClear (Rigaku Corp., 2000)'
_computing_data_reduction 'CrystalClear (Rigaku Corp., 2000)'
_computing_molecular_graphics 'Bruker SHELXTL'
_computing_publication_material 'Bruker SHELXTL'
_computing_structure_refinement 'SHELXL-97 (Sheldrick, 1997)'
_computing_structure_solution 'SHELXS-97 (Sheldrick, 1990)'
_diffrn_ambient_temperature 173(2)
_diffrn_measured_fraction_theta_full 0.992
_diffrn_measured_fraction_theta_max 0.992
_diffrn_measurement_device_type 'Rigaku Mercury CCD'
_diffrn_measurement_method \w
_diffrn_radiation_monochromator graphite
_diffrn_radiation_source 'fine-focus sealed tube'
_diffrn_radiation_type MoK\a
_diffrn_radiation_wavelength 0.71070
_diffrn_reflns_av_R_equivalents 0.0272
_diffrn_reflns_av_sigmaI/netI 0.0330
_diffrn_reflns_limit_h_max 9
_diffrn_reflns_limit_h_min -9
_diffrn_reflns_limit_k_max 13
_diffrn_reflns_limit_k_min -11
_diffrn_reflns_limit_l_max 15
_diffrn_reflns_limit_l_min -13
_diffrn_reflns_number 10034
_diffrn_reflns_theta_full 25.35
_diffrn_reflns_theta_max 25.35
_diffrn_reflns_theta_min 3.01
_diffrn_standards_decay_% 0
_diffrn_standards_interval_count 0
_diffrn_standards_interval_time 0
_diffrn_standards_number 0
_exptl_absorpt_coefficient_mu 2.652
_exptl_absorpt_correction_T_max 0.741
_exptl_absorpt_correction_T_min 0.389
_exptl_absorpt_correction_type multi-scan
_exptl_absorpt_process_details Empirical
_exptl_crystal_colour Blue
_exptl_crystal_density_diffrn 1.960
_exptl_crystal_density_method 'not measured'
_exptl_crystal_description Block
_exptl_crystal_F_000 605
_exptl_crystal_size_max 0.60
_exptl_crystal_size_mid 0.19
_exptl_crystal_size_min 0.12
_refine_diff_density_max 0.484
_refine_diff_density_min -0.516
_refine_diff_density_rms 0.083
_refine_ls_extinction_method none
_refine_ls_goodness_of_fit_ref 1.030
_refine_ls_hydrogen_treatment mixed
_refine_ls_matrix_type full
_refine_ls_number_parameters 326
_refine_ls_number_reflns 3716
_refine_ls_number_restraints 0
_refine_ls_restrained_S_all 1.030
_refine_ls_R_factor_all 0.0328
_refine_ls_R_factor_gt 0.0286
_refine_ls_shift/su_max 0.000
_refine_ls_shift/su_mean 0.000
_refine_ls_structure_factor_coef Fsqd
_refine_ls_weighting_details 'calc w=1/[\s^2^(Fo^2^)+(0.0374P)^2^+0.9635P] where P=(Fo^2^+2Fc^2^)/3'
_refine_ls_weighting_scheme calc
_refine_ls_wR_factor_gt 0.0701
_refine_ls_wR_factor_ref 0.0729
_reflns_number_gt 3403
_reflns_number_total 3716
_reflns_threshold_expression >2sigma(I)
_cod_data_source_file ic902404b_si_002.cif
_cod_data_source_block cubimbphth
_cod_depositor_comments
;
The following automatic conversions were performed:

'_symmetry_cell_setting' value 'Triclinic' changed to 'triclinic'
according to the built-in table from CIF Core dictionary named
'cif_core.dic' version 2.4.1 from
2010-06-29.

'_exptl_absorpt_correction_type' value 'Multi-scan'
changed to 'multi-scan' according to the built-in table from CIF Core
dictionary named 'cif_core.dic' version 2.4.1 from 2010-06-29.

Automatic conversion script
Id: cif_fix_values 1646 2011-03-28 12:23:43Z adriana 
;
_cod_database_code 4314737

loop_
_symmetry_equiv_pos_as_xyz
'x, y, z'
'-x, -y, -z'

loop_
_atom_site_label
_atom_site_type_symbol
_atom_site_fract_x
_atom_site_fract_y
_atom_site_fract_z
_atom_site_U_iso_or_equiv
_atom_site_adp_type
_atom_site_occupancy
_atom_site_symmetry_multiplicity
_atom_site_calc_flag
_atom_site_refinement_flags
_atom_site_disorder_assembly
_atom_site_disorder_group
Cu1 Cu 1.5000 0.5000 0.0000 0.01073(12) Uani 1 2 d S . .
Cu2 Cu 1.08776(4) 0.47577(3) 0.12931(2) 0.01007(10) Uani 1 1 d . . .
Cu3 Cu 1.44436(4) 0.27747(3) 0.18396(2) 0.01074(10) Uani 1 1 d . . .
O1 O 1.3356(2) 0.67690(18) -0.03891(15) 0.0139(4) Uani 1 1 d . . .
O2 O 1.0627(3) 0.65962(18) 0.03364(16) 0.0187(4) Uani 1 1 d . . .
O3 O 0.9472(3) 0.70844(18) -0.17519(16) 0.0184(4) Uani 1 1 d . . .
O4 O 0.6781(2) 0.85187(18) -0.17590(16) 0.0165(4) Uani 1 1 d . . .
O5 O 0.8805(2) 0.51655(18) 0.21953(15) 0.0153(4) Uani 1 1 d . . .
O6 O 0.6708(3) 0.66527(19) 0.10533(15) 0.0156(4) Uani 1 1 d . . .
O7 O 0.5204(2) 0.42673(18) 0.20777(15) 0.0152(4) Uani 1 1 d . . .
O8 O 0.2382(3) 0.4829(2) 0.26226(17) 0.0287(5) Uani 1 1 d . . .
O9 O 1.3135(2) 0.40975(18) 0.06096(16) 0.0103(4) Uani 1 1 d . . .
H1W H 1.300(5) 0.386(4) 0.022(3) 0.021(11) Uiso 1 1 d . . .
O10 O 0.9705(4) 0.6561(3) 0.5714(3) 0.0495(8) Uani 1 1 d . . .
H2W H 1.039(8) 0.601(6) 0.625(5) 0.10(2) Uiso 1 1 d . . .
H3W H 0.922(10) 0.607(7) 0.573(6) 0.11(3) Uiso 1 1 d . . .
N1 N 1.8357(3) 0.0487(2) 0.39302(18) 0.0161(5) Uani 1 1 d . . .
N2 N 1.5951(3) 0.1487(2) 0.29867(18) 0.0139(5) Uani 1 1 d . . .
C1 C 1.0939(4) 0.8650(3) -0.0903(2) 0.0118(5) Uani 1 1 d . . .
C2 C 0.9332(4) 0.9113(3) -0.1462(2) 0.0115(5) Uani 1 1 d . . .
C3 C 0.8623(4) 1.0485(3) -0.1904(2) 0.0153(6) Uani 1 1 d . . .
H3A H 0.7519 1.0808 -0.2260 0.018 Uiso 1 1 calc R . .
C4 C 0.9520(4) 1.1382(3) -0.1830(2) 0.0170(6) Uani 1 1 d . . .
H4A H 0.9029 1.2315 -0.2136 0.020 Uiso 1 1 calc R . .
C5 C 1.1126(4) 1.0920(3) -0.1309(2) 0.0170(6) Uani 1 1 d . . .
H5A H 1.1745 1.1534 -0.1265 0.020 Uiso 1 1 calc R . .
C6 C 1.1832(4) 0.9558(3) -0.0852(2) 0.0142(6) Uani 1 1 d . . .
H6A H 1.2939 0.9245 -0.0500 0.017 Uiso 1 1 calc R . .
C7 C 1.1674(3) 0.7203(3) -0.0283(2) 0.0116(5) Uani 1 1 d . . .
C8 C 0.8464(4) 0.8157(3) -0.1655(2) 0.0131(6) Uani 1 1 d . . .
C9 C 0.6044(4) 0.6131(3) 0.2913(2) 0.0116(5) Uani 1 1 d . . .
C10 C 0.4422(3) 0.5768(3) 0.3109(2) 0.0116(5) Uani 1 1 d . . .
C11 C 0.3264(4) 0.6090(3) 0.3925(2) 0.0151(6) Uani 1 1 d . . .
H11A H 0.2146 0.5866 0.4049 0.018 Uiso 1 1 calc R . .
C12 C 0.3719(4) 0.6728(3) 0.4554(2) 0.0161(6) Uani 1 1 d . . .
H12A H 0.2908 0.6957 0.5098 0.019 Uiso 1 1 calc R . .
C13 C 0.5359(4) 0.7034(3) 0.4392(2) 0.0180(6) Uani 1 1 d . . .
H13A H 0.5693 0.7443 0.4843 0.022 Uiso 1 1 calc R . .
C14 C 0.6517(4) 0.6743(3) 0.3569(2) 0.0167(6) Uani 1 1 d . . .
H14A H 0.7637 0.6963 0.3454 0.020 Uiso 1 1 calc R . .
C15 C 0.7259(4) 0.5967(3) 0.1957(2) 0.0122(6) Uani 1 1 d . . .
C16 C 0.3949(4) 0.4921(3) 0.2552(2) 0.0131(6) Uani 1 1 d . . .
C17 C 2.0080(4) 0.0245(3) 0.4392(2) 0.0200(6) Uani 1 1 d . . .
H17A H 2.0479 0.1081 0.4154 0.024 Uiso 1 1 calc R . .
H17B H 2.0983 -0.0430 0.4137 0.024 Uiso 1 1 calc R . .
C18 C 1.7419(4) 0.1647(3) 0.3278(2) 0.0137(6) Uani 1 1 d . . .
H18A H 1.7760 0.2465 0.3057 0.016 Uiso 1 1 calc R . .
C19 C 1.5967(4) 0.0166(3) 0.3470(3) 0.0241(7) Uani 1 1 d . . .
H19A H 1.5074 -0.0241 0.3405 0.029 Uiso 1 1 calc R . .
C20 C 1.7455(4) -0.0464(3) 0.4055(3) 0.0245(7) Uani 1 1 d . . .
H20A H 1.7804 -0.1381 0.4467 0.029 Uiso 1 1 calc R . .

loop_
_atom_site_aniso_label
_atom_site_aniso_U_11
_atom_site_aniso_U_22
_atom_site_aniso_U_33
_atom_site_aniso_U_23
_atom_site_aniso_U_13
_atom_site_aniso_U_12
Cu1 0.0067(2) 0.0095(2) 0.0135(2) -0.00158(18) 0.00085(18) -0.00108(17)
Cu2 0.00709(17) 0.00945(18) 0.01235(18) -0.00297(13) 0.00124(13) -0.00119(13)
Cu3 0.00931(18) 0.00914(17) 0.01325(18) -0.00220(13) -0.00340(13) -0.00183(13)
O1 0.0095(9) 0.0121(9) 0.0166(10) -0.0012(8) 0.0001(8) -0.0016(7)
O2 0.0133(10) 0.0109(10) 0.0250(11) -0.0009(8) 0.0062(9) -0.0006(8)
O3 0.0171(11) 0.0136(10) 0.0296(11) -0.0128(9) 0.0087(9) -0.0083(8)
O4 0.0129(10) 0.0113(9) 0.0242(11) -0.0030(8) -0.0076(8) -0.0020(8)
O5 0.0119(10) 0.0156(10) 0.0158(10) -0.0041(8) 0.0025(8) -0.0014(8)
O6 0.0148(10) 0.0187(10) 0.0136(10) -0.0066(8) -0.0016(8) -0.0022(8)
O7 0.0127(10) 0.0134(10) 0.0215(10) -0.0086(8) -0.0025(8) -0.0019(8)
O8 0.0168(11) 0.0585(16) 0.0264(12) -0.0266(11) 0.0072(9) -0.0213(11)
O9 0.0094(10) 0.0107(10) 0.0118(10) -0.0049(8) 0.0004(8) -0.0025(7)
O10 0.0332(16) 0.0519(19) 0.0403(17) 0.0145(15) -0.0001(13) -0.0102(15)
N1 0.0140(12) 0.0172(12) 0.0155(12) -0.0029(10) -0.0044(10) -0.0023(10)
N2 0.0129(12) 0.0129(12) 0.0143(12) -0.0023(9) -0.0033(9) -0.0019(9)
C1 0.0107(13) 0.0108(13) 0.0131(13) -0.0058(11) 0.0043(11) -0.0010(11)
C2 0.0114(13) 0.0108(13) 0.0132(13) -0.0053(11) 0.0033(11) -0.0039(10)
C3 0.0126(14) 0.0134(14) 0.0181(14) -0.0044(11) -0.0030(11) -0.0003(11)
C4 0.0197(15) 0.0082(13) 0.0205(15) -0.0030(12) -0.0007(12) -0.0011(11)
C5 0.0203(15) 0.0134(14) 0.0197(15) -0.0066(12) 0.0026(12) -0.0073(12)
C6 0.0105(13) 0.0157(14) 0.0155(14) -0.0044(11) 0.0006(11) -0.0027(11)
C7 0.0086(13) 0.0119(13) 0.0123(13) -0.0032(11) 0.0031(11) -0.0014(11)
C8 0.0151(14) 0.0116(13) 0.0100(13) 0.0004(11) 0.0002(11) -0.0041(11)
C9 0.0113(13) 0.0090(13) 0.0116(13) -0.0016(11) -0.0021(11) 0.0009(10)
C10 0.0088(13) 0.0106(13) 0.0129(13) -0.0023(11) -0.0010(11) 0.0003(10)
C11 0.0102(13) 0.0137(14) 0.0186(14) -0.0030(12) 0.0007(11) -0.0016(11)
C12 0.0178(15) 0.0136(14) 0.0150(14) -0.0061(12) 0.0049(12) -0.0015(11)
C13 0.0266(16) 0.0135(14) 0.0164(14) -0.0066(12) 0.0007(12) -0.0075(12)
C14 0.0156(14) 0.0184(15) 0.0175(14) -0.0059(12) 0.0001(12) -0.0065(12)
C15 0.0100(13) 0.0114(13) 0.0198(15) -0.0086(12) 0.0010(11) -0.0060(11)
C16 0.0129(14) 0.0155(14) 0.0092(13) -0.0003(11) -0.0007(11) -0.0052(11)
C17 0.0124(14) 0.0255(16) 0.0198(16) -0.0042(13) -0.0062(12) -0.0022(12)
C18 0.0130(14) 0.0127(13) 0.0140(13) -0.0036(11) -0.0031(11) -0.0006(11)
C19 0.0257(17) 0.0166(15) 0.0305(17) -0.0005(13) -0.0152(14) -0.0088(13)
C20 0.0297(18) 0.0141(15) 0.0269(17) 0.0021(13) -0.0133(14) -0.0065(13)

loop_
_atom_type_symbol
_atom_type_description
_atom_type_scat_dispersion_real
_atom_type_scat_dispersion_imag
_atom_type_scat_source
C C 0.0033 0.0016 'International Tables Vol C Tables 4.2.6.8 and 6.1.1.4'
H H 0.0000 0.0000 'International Tables Vol C Tables 4.2.6.8 and 6.1.1.4'
Cu Cu 0.3201 1.2651 'International Tables Vol C Tables 4.2.6.8 and 6.1.1.4'
N N 0.0061 0.0033 'International Tables Vol C Tables 4.2.6.8 and 6.1.1.4'
O O 0.0106 0.0060 'International Tables Vol C Tables 4.2.6.8 and 6.1.1.4'

loop_
_geom_angle_atom_site_label_1
_geom_angle_atom_site_label_2
_geom_angle_atom_site_label_3
_geom_angle
_geom_angle_site_symmetry_1
_geom_angle_site_symmetry_3
_geom_angle_publ_flag
O9 Cu1 O9 180.0 2_865 . ?
O9 Cu1 O1 86.20(8) 2_865 . ?
O9 Cu1 O1 93.80(8) . . ?
O9 Cu1 O1 93.80(8) 2_865 2_865 ?
O9 Cu1 O1 86.20(8) . 2_865 ?
O1 Cu1 O1 180.00(8) . 2_865 ?
O9 Cu1 O7 107.07(8) 2_865 1_655 ?
O9 Cu1 O7 72.93(8) . 1_655 ?
O1 Cu1 O7 105.12(7) . 1_655 ?
O1 Cu1 O7 74.88(7) 2_865 1_655 ?
O9 Cu1 O7 72.93(8) 2_865 2_765 ?
O9 Cu1 O7 107.07(8) . 2_765 ?
O1 Cu1 O7 74.88(7) . 2_765 ?
O1 Cu1 O7 105.12(7) 2_865 2_765 ?
O7 Cu1 O7 180.00(9) 1_655 2_765 ?
O9 Cu1 Cu3 41.69(6) 2_865 2_865 ?
O9 Cu1 Cu3 138.31(6) . 2_865 ?
O1 Cu1 Cu3 56.05(5) . 2_865 ?
O1 Cu1 Cu3 123.95(5) 2_865 2_865 ?
O7 Cu1 Cu3 137.51(4) 1_655 2_865 ?
O7 Cu1 Cu3 42.49(4) 2_765 2_865 ?
O9 Cu1 Cu3 138.31(6) 2_865 . ?
O9 Cu1 Cu3 41.69(6) . . ?
O1 Cu1 Cu3 123.95(5) . . ?
O1 Cu1 Cu3 56.05(5) 2_865 . ?
O7 Cu1 Cu3 42.49(4) 1_655 . ?
O7 Cu1 Cu3 137.51(4) 2_765 . ?
Cu3 Cu1 Cu3 180.000(17) 2_865 . ?
O9 Cu1 Cu2 154.03(6) 2_865 . ?
O9 Cu1 Cu2 25.97(6) . . ?
O1 Cu1 Cu2 71.31(5) . . ?
O1 Cu1 Cu2 108.69(5) 2_865 . ?
O7 Cu1 Cu2 68.17(4) 1_655 . ?
O7 Cu1 Cu2 111.83(4) 2_765 . ?
Cu3 Cu1 Cu2 124.706(11) 2_865 . ?
Cu3 Cu1 Cu2 55.294(11) . . ?
O5 Cu2 O9 169.96(8) . . ?
O5 Cu2 O2 95.80(8) . . ?
O9 Cu2 O2 92.88(8) . . ?
O5 Cu2 O3 86.16(8) . 2_765 ?
O9 Cu2 O3 88.09(8) . 2_765 ?
O2 Cu2 O3 155.16(9) . 2_765 ?
O5 Cu2 O8 83.89(8) . 1_655 ?
O9 Cu2 O8 89.76(8) . 1_655 ?
O2 Cu2 O8 99.17(9) . 1_655 ?
O3 Cu2 O8 105.66(9) 2_765 1_655 ?
O5 Cu2 Cu3 130.69(6) . . ?
O9 Cu2 Cu3 39.33(6) . . ?
O2 Cu2 Cu3 122.95(6) . . ?
O3 Cu2 Cu3 71.09(6) 2_765 . ?
O8 Cu2 Cu3 62.55(6) 1_655 . ?
O5 Cu2 Cu1 156.82(6) . . ?
O9 Cu2 Cu1 25.77(6) . . ?
O2 Cu2 Cu1 71.77(6) . . ?
O3 Cu2 Cu1 113.47(6) 2_765 . ?
O8 Cu2 Cu1 79.09(5) 1_655 . ?
Cu3 Cu2 Cu1 52.468(11) . . ?
O5 Cu2 Cu3 141.72(6) . 2_865 ?
O9 Cu2 Cu3 45.79(5) . 2_865 ?
O2 Cu2 Cu3 47.64(6) . 2_865 ?
O3 Cu2 Cu3 131.47(6) 2_765 2_865 ?
O8 Cu2 Cu3 90.68(6) 1_655 2_865 ?
Cu3 Cu2 Cu3 77.378(14) . 2_865 ?
Cu1 Cu2 Cu3 24.909(6) . 2_865 ?
N2 Cu3 O9 174.57(9) . . ?
N2 Cu3 O4 93.25(9) . 2_765 ?
O9 Cu3 O4 89.81(8) . 2_765 ?
N2 Cu3 O7 90.23(9) . 1_655 ?
O9 Cu3 O7 87.72(8) . 1_655 ?
O4 Cu3 O7 167.51(8) 2_765 1_655 ?
N2 Cu3 O1 101.07(8) . 2_865 ?
O9 Cu3 O1 73.58(7) . 2_865 ?
O4 Cu3 O1 113.14(8) 2_765 2_865 ?
O7 Cu3 O1 77.85(7) 1_655 2_865 ?
N2 Cu3 O8 107.61(8) . 1_655 ?
O9 Cu3 O8 74.93(8) . 1_655 ?
O4 Cu3 O8 116.08(7) 2_765 1_655 ?
O7 Cu3 O8 51.49(7) 1_655 1_655 ?
O1 Cu3 O8 120.29(6) 2_865 1_655 ?
N2 Cu3 Cu1 133.65(7) . . ?
O9 Cu3 Cu1 41.29(6) . . ?
O4 Cu3 Cu1 123.24(6) 2_765 . ?
O7 Cu3 Cu1 60.62(6) 1_655 . ?
O1 Cu3 Cu1 41.65(4) 2_865 . ?
O8 Cu3 Cu1 82.78(5) 1_655 . ?
N2 Cu3 Cu2 145.49(7) . . ?
O9 Cu3 Cu2 39.31(6) . . ?
O4 Cu3 Cu2 84.81(6) 2_765 . ?
O7 Cu3 Cu2 85.53(5) 1_655 . ?
O1 Cu3 Cu2 111.38(4) 2_865 . ?
O8 Cu3 Cu2 45.45(4) 1_655 . ?
Cu1 Cu3 Cu2 72.238(13) . . ?
C7 O1 Cu1 134.19(17) . . ?
C7 O1 Cu3 134.92(16) . 2_865 ?
Cu1 O1 Cu3 82.30(6) . 2_865 ?
C7 O2 Cu2 134.11(18) . . ?
C8 O3 Cu2 131.03(18) . 2_765 ?
C8 O4 Cu3 118.75(17) . 2_765 ?
C15 O5 Cu2 130.73(18) . . ?
C16 O7 Cu3 110.30(17) . 1_455 ?
C16 O8 Cu2 125.60(18) . 1_455 ?
Cu1 O9 Cu2 128.26(11) . . ?
Cu1 O9 Cu3 97.02(9) . . ?
Cu2 O9 Cu3 101.37(9) . . ?
Cu1 O9 H1W 103(3) . . ?
Cu2 O9 H1W 111(3) . . ?
Cu3 O9 H1W 116(3) . . ?
H2W O10 H3W 93(6) . . ?
C18 N1 C20 107.9(2) . . ?
C18 N1 C17 126.8(2) . . ?
C20 N1 C17 125.2(2) . . ?
C18 N2 C19 106.5(2) . . ?
C18 N2 Cu3 124.64(19) . . ?
C19 N2 Cu3 127.37(19) . . ?
C6 C1 C2 119.6(2) . . ?
C6 C1 C7 117.7(2) . . ?
C2 C1 C7 122.6(2) . . ?
C3 C2 C1 119.1(2) . . ?
C3 C2 C8 119.9(2) . . ?
C1 C2 C8 120.8(2) . . ?
C4 C3 C2 120.5(3) . . ?
C4 C3 H3A 119.7 . . ?
C2 C3 H3A 119.7 . . ?
C5 C4 C3 120.1(3) . . ?
C5 C4 H4A 120.0 . . ?
C3 C4 H4A 120.0 . . ?
C4 C5 C6 119.9(3) . . ?
C4 C5 H5A 120.0 . . ?
C6 C5 H5A 120.0 . . ?
C1 C6 C5 120.7(3) . . ?
C1 C6 H6A 119.6 . . ?
C5 C6 H6A 119.6 . . ?
O2 C7 O1 127.1(2) . . ?
O2 C7 C1 117.8(2) . . ?
O1 C7 C1 114.8(2) . . ?
O3 C8 O4 125.3(2) . . ?
O3 C8 C2 117.2(2) . . ?
O4 C8 C2 117.4(2) . . ?
C14 C9 C10 119.6(2) . . ?
C14 C9 C15 118.3(2) . . ?
C10 C9 C15 122.0(2) . . ?
C11 C10 C9 119.2(2) . . ?
C11 C10 C16 118.0(2) . . ?
C9 C10 C16 122.5(2) . . ?
C12 C11 C10 120.9(3) . . ?
C12 C11 H11A 119.6 . . ?
C10 C11 H11A 119.6 . . ?
C11 C12 C13 119.9(3) . . ?
C11 C12 H12A 120.0 . . ?
C13 C12 H12A 120.0 . . ?
C12 C13 C14 120.0(3) . . ?
C12 C13 H13A 120.0 . . ?
C14 C13 H13A 120.0 . . ?
C13 C14 C9 120.3(3) . . ?
C13 C14 H14A 119.9 . . ?
C9 C14 H14A 119.9 . . ?
O6 C15 O5 127.4(3) . . ?
O6 C15 C9 117.6(2) . . ?
O5 C15 C9 114.9(2) . . ?
O8 C16 O7 123.0(3) . . ?
O8 C16 C10 118.7(2) . . ?
O7 C16 C10 118.1(2) . . ?
N1 C17 C17 110.0(3) . 2_956 ?
N1 C17 H17A 109.7 . . ?
C17 C17 H17A 109.7 2_956 . ?
N1 C17 H17B 109.7 . . ?
C17 C17 H17B 109.7 2_956 . ?
H17A C17 H17B 108.2 . . ?
N2 C18 N1 110.3(2) . . ?
N2 C18 H18A 124.9 . . ?
N1 C18 H18A 124.9 . . ?
C20 C19 N2 109.2(3) . . ?
C20 C19 H19A 125.4 . . ?
N2 C19 H19A 125.4 . . ?
C19 C20 N1 106.1(3) . . ?
C19 C20 H20A 127.0 . . ?
N1 C20 H20A 127.0 . . ?

loop_
_geom_bond_atom_site_label_1
_geom_bond_atom_site_label_2
_geom_bond_distance
_geom_bond_site_symmetry_2
_geom_bond_publ_flag
Cu1 O9 1.9309(19) 2_865 ?
Cu1 O9 1.9309(19) . ?
Cu1 O1 1.9477(18) . ?
Cu1 O1 1.9477(18) 2_865 ?
Cu1 O7 2.5987(19) 1_655 ?
Cu1 O7 2.5987(19) 2_765 ?
Cu1 Cu3 2.9044(4) 2_865 ?
Cu1 Cu3 2.9044(4) . ?
Cu1 Cu2 3.4879(5) . ?
Cu2 O5 1.9299(19) . ?
Cu2 O9 1.9454(19) . ?
Cu2 O2 1.9621(19) . ?
Cu2 O3 1.9951(19) 2_765 ?
Cu2 O8 2.256(2) 1_655 ?
Cu2 Cu3 3.0109(6) . ?
Cu2 Cu3 5.6689(8) 2_865 ?
Cu3 N2 1.936(2) . ?
Cu3 O9 1.946(2) . ?
Cu3 O4 1.9520(19) 2_765 ?
Cu3 O7 2.0145(18) 1_655 ?
Cu3 O1 2.4311(19) 2_865 ?
Cu3 O8 2.809(2) 1_655 ?
O1 C7 1.272(3) . ?
O1 Cu3 2.4311(18) 2_865 ?
O2 C7 1.248(3) . ?
O3 C8 1.259(3) . ?
O3 Cu2 1.9951(19) 2_765 ?
O4 C8 1.271(3) . ?
O4 Cu3 1.9520(19) 2_765 ?
O5 C15 1.282(3) . ?
O6 C15 1.232(3) . ?
O7 C16 1.276(3) . ?
O7 Cu3 2.0145(18) 1_455 ?
O8 C16 1.243(3) . ?
O8 Cu2 2.256(2) 1_455 ?
O9 H1W 0.68(4) . ?
O10 H2W 0.88(7) . ?
O10 H3W 0.73(7) . ?
N1 C18 1.342(3) . ?
N1 C20 1.370(4) . ?
N1 C17 1.460(4) . ?
N2 C18 1.321(4) . ?
N2 C19 1.374(4) . ?
C1 C6 1.387(4) . ?
C1 C2 1.409(4) . ?
C1 C7 1.505(4) . ?
C2 C3 1.394(4) . ?
C2 C8 1.496(4) . ?
C3 C4 1.389(4) . ?
C3 H3A 0.9500 . ?
C4 C5 1.384(4) . ?
C4 H4A 0.9500 . ?
C5 C6 1.387(4) . ?
C5 H5A 0.9500 . ?
C6 H6A 0.9500 . ?
C9 C14 1.391(4) . ?
C9 C10 1.398(4) . ?
C9 C15 1.515(4) . ?
C10 C11 1.394(4) . ?
C10 C16 1.500(4) . ?
C11 C12 1.378(4) . ?
C11 H11A 0.9500 . ?
C12 C13 1.384(4) . ?
C12 H12A 0.9500 . ?
C13 C14 1.391(4) . ?
C13 H13A 0.9500 . ?
C14 H14A 0.9500 . ?
C17 C17 1.515(6) 2_956 ?
C17 H17A 0.9900 . ?
C17 H17B 0.9900 . ?
C18 H18A 0.9500 . ?
C19 C20 1.353(4) . ?
C19 H19A 0.9500 . ?
C20 H20A 0.9500 . ?

loop_
_geom_hbond_atom_site_label_D
_geom_hbond_atom_site_label_H
_geom_hbond_atom_site_label_A
_geom_hbond_distance_DH
_geom_hbond_distance_HA
_geom_hbond_distance_DA
_geom_hbond_angle_DHA
_geom_hbond_site_symmetry_A
O9 H1W O6 0.68(4) 1.92(4) 2.567(3) 163(4) 2_765
O10 H2W O5 0.88(7) 2.09(7) 2.935(4) 160(5) 2_766
O10 H3W O8 0.73(7) 2.42(7) 2.843(4) 118(7) 2_666

loop_
_geom_torsion_atom_site_label_1
_geom_torsion_atom_site_label_2
_geom_torsion_atom_site_label_3
_geom_torsion_atom_site_label_4
_geom_torsion
_geom_torsion_site_symmetry_1
_geom_torsion_site_symmetry_2
_geom_torsion_site_symmetry_3
_geom_torsion_site_symmetry_4
_geom_torsion_publ_flag
O9 Cu1 Cu2 O5 -23.6(2) 2_865 . . . ?
O9 Cu1 Cu2 O5 156.4(2) . . . . ?
O1 Cu1 Cu2 O5 -54.94(15) . . . . ?
O1 Cu1 Cu2 O5 125.06(15) 2_865 . . . ?
O7 Cu1 Cu2 O5 60.66(15) 1_655 . . . ?
O7 Cu1 Cu2 O5 -119.34(15) 2_765 . . . ?
Cu3 Cu1 Cu2 O5 -72.87(14) 2_865 . . . ?
Cu3 Cu1 Cu2 O5 107.13(14) . . . . ?
O9 Cu1 Cu2 O9 180.0 2_865 . . . ?
O1 Cu1 Cu2 O9 148.66(15) . . . . ?
O1 Cu1 Cu2 O9 -31.34(15) 2_865 . . . ?
O7 Cu1 Cu2 O9 -95.74(15) 1_655 . . . ?
O7 Cu1 Cu2 O9 84.26(15) 2_765 . . . ?
Cu3 Cu1 Cu2 O9 130.73(14) 2_865 . . . ?
Cu3 Cu1 Cu2 O9 -49.27(14) . . . . ?
O9 Cu1 Cu2 O2 36.47(15) 2_865 . . . ?
O9 Cu1 Cu2 O2 -143.53(15) . . . . ?
O1 Cu1 Cu2 O2 5.13(9) . . . . ?
O1 Cu1 Cu2 O2 -174.87(9) 2_865 . . . ?
O7 Cu1 Cu2 O2 120.73(8) 1_655 . . . ?
O7 Cu1 Cu2 O2 -59.27(8) 2_765 . . . ?
Cu3 Cu1 Cu2 O2 -12.80(7) 2_865 . . . ?
Cu3 Cu1 Cu2 O2 167.20(7) . . . . ?
O9 Cu1 Cu2 O3 -169.55(15) 2_865 . . 2_765 ?
O9 Cu1 Cu2 O3 10.45(15) . . . 2_765 ?
O1 Cu1 Cu2 O3 159.11(9) . . . 2_765 ?
O1 Cu1 Cu2 O3 -20.89(9) 2_865 . . 2_765 ?
O7 Cu1 Cu2 O3 -85.29(8) 1_655 . . 2_765 ?
O7 Cu1 Cu2 O3 94.71(8) 2_765 . . 2_765 ?
Cu3 Cu1 Cu2 O3 141.17(7) 2_865 . . 2_765 ?
Cu3 Cu1 Cu2 O3 -38.83(7) . . . 2_765 ?
O9 Cu1 Cu2 O8 -67.08(15) 2_865 . . 1_655 ?
O9 Cu1 Cu2 O8 112.92(15) . . . 1_655 ?
O1 Cu1 Cu2 O8 -98.42(9) . . . 1_655 ?
O1 Cu1 Cu2 O8 81.58(9) 2_865 . . 1_655 ?
O7 Cu1 Cu2 O8 17.18(8) 1_655 . . 1_655 ?
O7 Cu1 Cu2 O8 -162.82(8) 2_765 . . 1_655 ?
Cu3 Cu1 Cu2 O8 -116.36(6) 2_865 . . 1_655 ?
Cu3 Cu1 Cu2 O8 63.64(6) . . . 1_655 ?
O9 Cu1 Cu2 Cu3 -130.73(14) 2_865 . . . ?
O9 Cu1 Cu2 Cu3 49.27(14) . . . . ?
O1 Cu1 Cu2 Cu3 -162.07(6) . . . . ?
O1 Cu1 Cu2 Cu3 17.93(6) 2_865 . . . ?
O7 Cu1 Cu2 Cu3 -46.47(4) 1_655 . . . ?
O7 Cu1 Cu2 Cu3 133.53(4) 2_765 . . . ?
Cu3 Cu1 Cu2 Cu3 180.0 2_865 . . . ?
O9 Cu1 Cu2 Cu3 49.27(14) 2_865 . . 2_865 ?
O9 Cu1 Cu2 Cu3 -130.73(14) . . . 2_865 ?
O1 Cu1 Cu2 Cu3 17.93(6) . . . 2_865 ?
O1 Cu1 Cu2 Cu3 -162.07(6) 2_865 . . 2_865 ?
O7 Cu1 Cu2 Cu3 133.53(4) 1_655 . . 2_865 ?
O7 Cu1 Cu2 Cu3 -46.47(4) 2_765 . . 2_865 ?
Cu3 Cu1 Cu2 Cu3 180.0 . . . 2_865 ?
O9 Cu1 Cu3 N2 -2.84(13) 2_865 . . . ?
O9 Cu1 Cu3 N2 177.16(13) . . . . ?
O1 Cu1 Cu3 N2 -132.32(12) . . . . ?
O1 Cu1 Cu3 N2 47.68(12) 2_865 . . . ?
O7 Cu1 Cu3 N2 -57.95(11) 1_655 . . . ?
O7 Cu1 Cu3 N2 122.05(11) 2_765 . . . ?
Cu2 Cu1 Cu3 N2 -152.91(9) . . . . ?
O9 Cu1 Cu3 O9 180.0 2_865 . . . ?
O1 Cu1 Cu3 O9 50.52(12) . . . . ?
O1 Cu1 Cu3 O9 -129.48(12) 2_865 . . . ?
O7 Cu1 Cu3 O9 124.89(11) 1_655 . . . ?
O7 Cu1 Cu3 O9 -55.11(11) 2_765 . . . ?
Cu2 Cu1 Cu3 O9 29.94(9) . . . . ?
O9 Cu1 Cu3 O4 -138.81(12) 2_865 . . 2_765 ?
O9 Cu1 Cu3 O4 41.19(12) . . . 2_765 ?
O1 Cu1 Cu3 O4 91.71(10) . . . 2_765 ?
O1 Cu1 Cu3 O4 -88.29(10) 2_865 . . 2_765 ?
O7 Cu1 Cu3 O4 166.08(9) 1_655 . . 2_765 ?
O7 Cu1 Cu3 O4 -13.92(9) 2_765 . . 2_765 ?
Cu2 Cu1 Cu3 O4 71.12(7) . . . 2_765 ?
O9 Cu1 Cu3 O7 55.11(11) 2_865 . . 1_655 ?
O9 Cu1 Cu3 O7 -124.89(11) . . . 1_655 ?
O1 Cu1 Cu3 O7 -74.37(9) . . . 1_655 ?
O1 Cu1 Cu3 O7 105.63(9) 2_865 . . 1_655 ?
O7 Cu1 Cu3 O7 180.0 2_765 . . 1_655 ?
Cu2 Cu1 Cu3 O7 -94.96(6) . . . 1_655 ?
O9 Cu1 Cu3 O1 -50.52(12) 2_865 . . 2_865 ?
O9 Cu1 Cu3 O1 129.48(12) . . . 2_865 ?
O1 Cu1 Cu3 O1 180.0 . . . 2_865 ?
O7 Cu1 Cu3 O1 -105.63(9) 1_655 . . 2_865 ?
O7 Cu1 Cu3 O1 74.37(9) 2_765 . . 2_865 ?
Cu2 Cu1 Cu3 O1 159.41(7) . . . 2_865 ?
O9 Cu1 Cu3 O8 104.65(10) 2_865 . . 1_655 ?
O9 Cu1 Cu3 O8 -75.35(10) . . . 1_655 ?
O1 Cu1 Cu3 O8 -24.83(8) . . . 1_655 ?
O1 Cu1 Cu3 O8 155.17(8) 2_865 . . 1_655 ?
O7 Cu1 Cu3 O8 49.54(7) 1_655 . . 1_655 ?
O7 Cu1 Cu3 O8 -130.46(7) 2_765 . . 1_655 ?
Cu2 Cu1 Cu3 O8 -45.41(4) . . . 1_655 ?
O9 Cu1 Cu3 Cu2 150.06(9) 2_865 . . . ?
O9 Cu1 Cu3 Cu2 -29.94(9) . . . . ?
O1 Cu1 Cu3 Cu2 20.59(7) . . . . ?
O1 Cu1 Cu3 Cu2 -159.41(7) 2_865 . . . ?
O7 Cu1 Cu3 Cu2 94.96(6) 1_655 . . . ?
O7 Cu1 Cu3 Cu2 -85.04(6) 2_765 . . . ?
O5 Cu2 Cu3 N2 -5.82(14) . . . . ?
O9 Cu2 Cu3 N2 175.76(16) . . . . ?
O2 Cu2 Cu3 N2 129.91(14) . . . . ?
O3 Cu2 Cu3 N2 -73.00(14) 2_765 . . . ?
O8 Cu2 Cu3 N2 46.96(14) 1_655 . . . ?
Cu1 Cu2 Cu3 N2 144.44(12) . . . . ?
Cu3 Cu2 Cu3 N2 144.44(12) 2_865 . . . ?
O5 Cu2 Cu3 O9 178.42(12) . . . . ?
O2 Cu2 Cu3 O9 -45.84(12) . . . . ?
O3 Cu2 Cu3 O9 111.24(11) 2_765 . . . ?
O8 Cu2 Cu3 O9 -128.80(12) 1_655 . . . ?
Cu1 Cu2 Cu3 O9 -31.32(10) . . . . ?
Cu3 Cu2 Cu3 O9 -31.32(10) 2_865 . . . ?
O5 Cu2 Cu3 O4 82.36(10) . . . 2_765 ?
O9 Cu2 Cu3 O4 -96.06(11) . . . 2_765 ?
O2 Cu2 Cu3 O4 -141.91(9) . . . 2_765 ?
O3 Cu2 Cu3 O4 15.18(8) 2_765 . . 2_765 ?
O8 Cu2 Cu3 O4 135.14(9) 1_655 . . 2_765 ?
Cu1 Cu2 Cu3 O4 -127.38(6) . . . 2_765 ?
Cu3 Cu2 Cu3 O4 -127.38(6) 2_865 . . 2_765 ?
O5 Cu2 Cu3 O7 -89.71(9) . . . 1_655 ?
O9 Cu2 Cu3 O7 91.87(11) . . . 1_655 ?
O2 Cu2 Cu3 O7 46.03(9) . . . 1_655 ?
O3 Cu2 Cu3 O7 -156.89(8) 2_765 . . 1_655 ?
O8 Cu2 Cu3 O7 -36.93(8) 1_655 . . 1_655 ?
Cu1 Cu2 Cu3 O7 60.55(6) . . . 1_655 ?
Cu3 Cu2 Cu3 O7 60.55(6) 2_865 . . 1_655 ?
O5 Cu2 Cu3 O1 -164.79(9) . . . 2_865 ?
O9 Cu2 Cu3 O1 16.79(11) . . . 2_865 ?
O2 Cu2 Cu3 O1 -29.06(9) . . . 2_865 ?
O3 Cu2 Cu3 O1 128.03(8) 2_765 . . 2_865 ?
O8 Cu2 Cu3 O1 -112.01(8) 1_655 . . 2_865 ?
Cu1 Cu2 Cu3 O1 -14.53(5) . . . 2_865 ?
Cu3 Cu2 Cu3 O1 -14.53(5) 2_865 . . 2_865 ?
O5 Cu2 Cu3 O8 -52.78(10) . . . 1_655 ?
O9 Cu2 Cu3 O8 128.80(12) . . . 1_655 ?
O2 Cu2 Cu3 O8 82.95(10) . . . 1_655 ?
O3 Cu2 Cu3 O8 -119.96(9) 2_765 . . 1_655 ?
Cu1 Cu2 Cu3 O8 97.48(6) . . . 1_655 ?
Cu3 Cu2 Cu3 O8 97.48(6) 2_865 . . 1_655 ?
O5 Cu2 Cu3 Cu1 -150.26(8) . . . . ?
O9 Cu2 Cu3 Cu1 31.32(10) . . . . ?
O2 Cu2 Cu3 Cu1 -14.52(7) . . . . ?
O3 Cu2 Cu3 Cu1 142.56(6) 2_765 . . . ?
O8 Cu2 Cu3 Cu1 -97.48(6) 1_655 . . . ?
Cu3 Cu2 Cu3 Cu1 0.0 2_865 . . . ?
O9 Cu1 O1 C7 -179.5(3) 2_865 . . . ?
O9 Cu1 O1 C7 0.5(3) . . . . ?
O7 Cu1 O1 C7 -72.8(3) 1_655 . . . ?
O7 Cu1 O1 C7 107.2(3) 2_765 . . . ?
Cu3 Cu1 O1 C7 149.6(3) 2_865 . . . ?
Cu3 Cu1 O1 C7 -30.4(3) . . . . ?
Cu2 Cu1 O1 C7 -12.6(2) . . . . ?
O9 Cu1 O1 Cu3 30.96(7) 2_865 . . 2_865 ?
O9 Cu1 O1 Cu3 -149.04(7) . . . 2_865 ?
O7 Cu1 O1 Cu3 137.63(5) 1_655 . . 2_865 ?
O7 Cu1 O1 Cu3 -42.37(5) 2_765 . . 2_865 ?
Cu3 Cu1 O1 Cu3 180.0 . . . 2_865 ?
Cu2 Cu1 O1 Cu3 -162.23(6) . . . 2_865 ?
O5 Cu2 O2 C7 158.9(3) . . . . ?
O9 Cu2 O2 C7 -16.0(3) . . . . ?
O3 Cu2 O2 C7 -107.7(3) 2_765 . . . ?
O8 Cu2 O2 C7 74.2(3) 1_655 . . . ?
Cu3 Cu2 O2 C7 11.1(3) . . . . ?
Cu1 Cu2 O2 C7 -1.0(2) . . . . ?
Cu3 Cu2 O2 C7 -8.3(2) 2_865 . . . ?
O9 Cu2 O5 C15 -170.7(4) . . . . ?
O2 Cu2 O5 C15 39.6(2) . . . . ?
O3 Cu2 O5 C15 -115.6(2) 2_765 . . . ?
O8 Cu2 O5 C15 138.2(2) 1_655 . . . ?
Cu3 Cu2 O5 C15 -176.48(19) . . . . ?
Cu1 Cu2 O5 C15 95.4(3) . . . . ?
Cu3 Cu2 O5 C15 54.9(3) 2_865 . . . ?
O1 Cu1 O9 Cu2 -29.59(14) . . . . ?
O1 Cu1 O9 Cu2 150.41(14) 2_865 . . . ?
O7 Cu1 O9 Cu2 75.07(13) 1_655 . . . ?
O7 Cu1 O9 Cu2 -104.93(13) 2_765 . . . ?
Cu3 Cu1 O9 Cu2 -69.51(17) 2_865 . . . ?
Cu3 Cu1 O9 Cu2 110.49(17) . . . . ?
O1 Cu1 O9 Cu3 -140.08(9) . . . . ?
O1 Cu1 O9 Cu3 39.92(9) 2_865 . . . ?
O7 Cu1 O9 Cu3 -35.42(7) 1_655 . . . ?
O7 Cu1 O9 Cu3 144.58(7) 2_765 . . . ?
Cu3 Cu1 O9 Cu3 180.0 2_865 . . . ?
Cu2 Cu1 O9 Cu3 -110.49(17) . . . . ?
O5 Cu2 O9 Cu1 -115.4(4) . . . . ?
O2 Cu2 O9 Cu1 34.42(14) . . . . ?
O3 Cu2 O9 Cu1 -170.42(14) 2_765 . . . ?
O8 Cu2 O9 Cu1 -64.75(14) 1_655 . . . ?
Cu3 Cu2 O9 Cu1 -108.50(18) . . . . ?
Cu3 Cu2 O9 Cu1 26.44(7) 2_865 . . . ?
O5 Cu2 O9 Cu3 -6.9(5) . . . . ?
O2 Cu2 O9 Cu3 142.93(10) . . . . ?
O3 Cu2 O9 Cu3 -61.92(10) 2_765 . . . ?
O8 Cu2 O9 Cu3 43.76(10) 1_655 . . . ?
Cu1 Cu2 O9 Cu3 108.50(18) . . . . ?
Cu3 Cu2 O9 Cu3 134.95(13) 2_865 . . . ?
O4 Cu3 O9 Cu1 -146.58(9) 2_765 . . . ?
O7 Cu3 O9 Cu1 45.67(9) 1_655 . . . ?
O1 Cu3 O9 Cu1 -32.33(7) 2_865 . . . ?
O8 Cu3 O9 Cu1 96.28(9) 1_655 . . . ?
Cu2 Cu3 O9 Cu1 131.39(14) . . . . ?
O4 Cu3 O9 Cu2 82.03(10) 2_765 . . . ?
O7 Cu3 O9 Cu2 -85.72(9) 1_655 . . . ?
O1 Cu3 O9 Cu2 -163.72(10) 2_865 . . . ?
O8 Cu3 O9 Cu2 -35.11(8) 1_655 . . . ?
Cu1 Cu3 O9 Cu2 -131.39(14) . . . . ?
O4 Cu3 N2 C18 164.1(2) 2_765 . . . ?
O7 Cu3 N2 C18 -27.9(2) 1_655 . . . ?
O1 Cu3 N2 C18 49.8(2) 2_865 . . . ?
O8 Cu3 N2 C18 -77.2(2) 1_655 . . . ?
Cu1 Cu3 N2 C18 19.7(3) . . . . ?
Cu2 Cu3 N2 C18 -110.3(2) . . . . ?
O4 Cu3 N2 C19 0.2(3) 2_765 . . . ?
O7 Cu3 N2 C19 168.2(3) 1_655 . . . ?
O1 Cu3 N2 C19 -114.2(2) 2_865 . . . ?
O8 Cu3 N2 C19 118.9(2) 1_655 . . . ?
Cu1 Cu3 N2 C19 -144.2(2) . . . . ?
Cu2 Cu3 N2 C19 85.8(3) . . . . ?
C6 C1 C2 C3 -3.3(4) . . . . ?
C7 C1 C2 C3 172.1(2) . . . . ?
C6 C1 C2 C8 171.9(2) . . . . ?
C7 C1 C2 C8 -12.7(4) . . . . ?
C1 C2 C3 C4 2.2(4) . . . . ?
C8 C2 C3 C4 -173.0(3) . . . . ?
C2 C3 C4 C5 -0.2(4) . . . . ?
C3 C4 C5 C6 -0.7(4) . . . . ?
C2 C1 C6 C5 2.4(4) . . . . ?
C7 C1 C6 C5 -173.2(2) . . . . ?
C4 C5 C6 C1 -0.4(4) . . . . ?
Cu2 O2 C7 O1 -7.2(5) . . . . ?
Cu2 O2 C7 C1 179.37(18) . . . . ?
Cu1 O1 C7 O2 17.7(4) . . . . ?
Cu3 O1 C7 O2 152.6(2) 2_865 . . . ?
Cu1 O1 C7 C1 -168.68(17) . . . . ?
Cu3 O1 C7 C1 -33.8(4) 2_865 . . . ?
C6 C1 C7 O2 128.1(3) . . . . ?
C2 C1 C7 O2 -47.3(4) . . . . ?
C6 C1 C7 O1 -46.1(3) . . . . ?
C2 C1 C7 O1 138.4(3) . . . . ?
Cu2 O3 C8 O4 -38.8(4) 2_765 . . . ?
Cu2 O3 C8 C2 144.7(2) 2_765 . . . ?
Cu3 O4 C8 O3 10.7(4) 2_765 . . . ?
Cu3 O4 C8 C2 -172.72(17) 2_765 . . . ?
C3 C2 C8 O3 144.8(3) . . . . ?
C1 C2 C8 O3 -30.3(4) . . . . ?
C3 C2 C8 O4 -32.0(4) . . . . ?
C1 C2 C8 O4 152.8(2) . . . . ?
C14 C9 C10 C11 3.4(4) . . . . ?
C15 C9 C10 C11 -172.3(2) . . . . ?
C14 C9 C10 C16 -170.3(2) . . . . ?
C15 C9 C10 C16 14.0(4) . . . . ?
C9 C10 C11 C12 -1.7(4) . . . . ?
C16 C10 C11 C12 172.3(2) . . . . ?
C10 C11 C12 C13 -1.2(4) . . . . ?
C11 C12 C13 C14 2.4(4) . . . . ?
C12 C13 C14 C9 -0.7(4) . . . . ?
C10 C9 C14 C13 -2.2(4) . . . . ?
C15 C9 C14 C13 173.7(2) . . . . ?
Cu2 O5 C15 O6 2.8(4) . . . . ?
Cu2 O5 C15 C9 -173.20(16) . . . . ?
C14 C9 C15 O6 -110.0(3) . . . . ?
C10 C9 C15 O6 65.8(3) . . . . ?
C14 C9 C15 O5 66.5(3) . . . . ?
C10 C9 C15 O5 -117.8(3) . . . . ?
Cu2 O8 C16 O7 -42.2(4) 1_455 . . . ?
Cu2 O8 C16 C10 141.9(2) 1_455 . . . ?
Cu3 O7 C16 O8 -15.0(3) 1_455 . . . ?
Cu3 O7 C16 C10 160.84(18) 1_455 . . . ?
C11 C10 C16 O8 18.5(4) . . . . ?
C9 C10 C16 O8 -167.7(3) . . . . ?
C11 C10 C16 O7 -157.5(2) . . . . ?
C9 C10 C16 O7 16.2(4) . . . . ?
C18 N1 C17 C17 120.9(3) . . . 2_956 ?
C20 N1 C17 C17 -62.3(4) . . . 2_956 ?
C19 N2 C18 N1 -0.4(3) . . . . ?
Cu3 N2 C18 N1 -167.13(18) . . . . ?
C20 N1 C18 N2 0.6(3) . . . . ?
C17 N1 C18 N2 177.8(3) . . . . ?
C18 N2 C19 C20 0.1(3) . . . . ?
Cu3 N2 C19 C20 166.3(2) . . . . ?
N2 C19 C20 N1 0.3(4) . . . . ?
C18 N1 C20 C19 -0.5(3) . . . . ?
C17 N1 C20 C19 -177.8(3) . . . . ?
